data_4036950
loop_
_publ_author_name
'Donad\'io, Luc\'ia Gandolfi'
'Galetti, Mariana A.'
'Giorgi, Gianluca'
'Rasparini, Marcello'
'Comin, Maria J.'

_publ_section_title
;
 Anti-Selective Organocatalytic Michael Addition between
 Phenylacetaldehyde and Nitrostyrene.
;
_journal_issue 17
_journal_name_full 'The Journal of organic chemistry'
_journal_page_first 7952
_journal_page_last 7957
_journal_paper_doi 10.1021/acs.joc.6b01061
_journal_volume 81
_journal_year 2016
_chemical_absolute_configuration syn
_chemical_formula_moiety 'C16 H13 Cl2 N O4'
_chemical_formula_sum 'C16 H13 Cl2 N O4'
_chemical_formula_weight 354.17
_chemical_name_systematic
;
6-chloro-3-(2-chlorophenyl)-4-(nitromethyl)chroman-2-ol
;
_space_group_crystal_system orthorhombic
_space_group_IT_number 19
_space_group_name_Hall 'P 2ac 2ab'
_space_group_name_H-M_alt 'P 21 21 21'
_atom_sites_solution_hydrogens geom
_audit_creation_method SHELXL-2013
_cell_angle_alpha 90
_cell_angle_beta 90
_cell_angle_gamma 90
_cell_formula_units_Z 4
_cell_length_a 5.8820(3)
_cell_length_b 14.7971(9)
_cell_length_c 17.7539(13)
_cell_measurement_reflns_used 1744
_cell_measurement_temperature 293(2)
_cell_measurement_theta_max 29.1023
_cell_measurement_theta_min 2.2897
_cell_volume 1545.24(17)
_computing_cell_refinement
;
CrysAlisPro, Oxford Diffraction Ltd.,
Version 1.171.33.66 (release 28-04-2010 CrysAlis171 .NET)
(compiled Apr 28 2010,14:27:37)
;
_computing_data_collection
;
CrysAlisPro, Oxford Diffraction Ltd.,
Version 1.171.33.66 (release 28-04-2010 CrysAlis171 .NET)
(compiled Apr 28 2010,14:27:37)
;
_computing_data_reduction
;
CrysAlisPro, Oxford Diffraction Ltd.,
Version 1.171.33.66 (release 28-04-2010 CrysAlis171 .NET)
(compiled Apr 28 2010,14:27:37)
;
_computing_molecular_graphics 'Ortep-3 for Windows (Farrugia, 1997)'
_computing_publication_material 'WinGX publication routines (Farrugia, 1999)'
_computing_structure_refinement 'SHELXL-2013 (Sheldrick, 2013)'
_computing_structure_solution 'SHELXS-2013 (Sheldrick, 2013)'
_diffrn_ambient_temperature 293(2)
_diffrn_detector_area_resol_mean 16.0827
_diffrn_measured_fraction_theta_full 0.998
_diffrn_measured_fraction_theta_max 0.884
_diffrn_measurement_device_type 'Xcalibur, Sapphire3'
_diffrn_measurement_method '\w scans'
_diffrn_radiation_monochromator graphite
_diffrn_radiation_source 'Enhance (Mo) X-ray Source'
_diffrn_radiation_type MoK\a
_diffrn_radiation_wavelength 0.71073
_diffrn_reflns_av_R_equivalents 0.0424
_diffrn_reflns_av_unetI/netI 0.1476
_diffrn_reflns_Laue_measured_fraction_full 0.998
_diffrn_reflns_Laue_measured_fraction_max 0.884
_diffrn_reflns_limit_h_max 5
_diffrn_reflns_limit_h_min -8
_diffrn_reflns_limit_k_max 19
_diffrn_reflns_limit_k_min -17
_diffrn_reflns_limit_l_max 21
_diffrn_reflns_limit_l_min -23
_diffrn_reflns_number 6802
_diffrn_reflns_point_group_measured_fraction_full 0.980
_diffrn_reflns_point_group_measured_fraction_max 0.827
_diffrn_reflns_theta_full 25.242
_diffrn_reflns_theta_max 29.167
_diffrn_reflns_theta_min 2.294
_exptl_absorpt_coefficient_mu 0.439
_exptl_absorpt_correction_T_max 1.00000
_exptl_absorpt_correction_T_min 0.12453
_exptl_absorpt_correction_type multi-scan
_exptl_absorpt_process_details
;
CrysAlisPro, Oxford Diffraction Ltd.,
Version 1.171.33.66 (release 28-04-2010 CrysAlis171 .NET)
(compiled Apr 28 2010,14:27:37)
Empirical absorption correction using spherical harmonics,
 implemented in SCALE3 ABSPACK scaling algorithm.
;
_exptl_crystal_colour colorless
_exptl_crystal_density_diffrn 1.522
_exptl_crystal_description prism
_exptl_crystal_F_000 728
_exptl_crystal_size_max 0.3
_exptl_crystal_size_mid 0.3
_exptl_crystal_size_min 0.2
_refine_diff_density_max 0.207
_refine_diff_density_min -0.227
_refine_diff_density_rms 0.040
_refine_ls_abs_structure_details
;
 Flack x determined using 402 quotients [(I+)-(I-)]/[(I+)+(I-)]
 (Parsons and Flack (2004), Acta Cryst. A60, s61).
;
_refine_ls_abs_structure_Flack 0.05(4)
_refine_ls_extinction_method none
_refine_ls_goodness_of_fit_ref 0.712
_refine_ls_hydrogen_treatment constr
_refine_ls_matrix_type full
_refine_ls_number_parameters 209
_refine_ls_number_reflns 3446
_refine_ls_number_restraints 0
_refine_ls_restrained_S_all 0.712
_refine_ls_R_factor_all 0.1247
_refine_ls_R_factor_gt 0.0372
_refine_ls_shift/su_max 0.000
_refine_ls_shift/su_mean 0.000
_refine_ls_structure_factor_coef Fsqd
_refine_ls_weighting_details 'w=1/[\s^2^(Fo^2^)+(0.0169P)^2^] where P=(Fo^2^+2Fc^2^)/3'
_refine_ls_weighting_scheme calc
_refine_ls_wR_factor_gt 0.0456
_refine_ls_wR_factor_ref 0.0557
_reflns_Friedel_coverage 0.620
_reflns_Friedel_fraction_full 0.953
_reflns_Friedel_fraction_max 0.749
_reflns_number_gt 1420
_reflns_number_total 3446
_reflns_threshold_expression 'I > 2\s(I)'
_cod_data_source_file jo6b01061_si_001.cif
_cod_data_source_block 13a
_cod_database_code 4036950
_shelx_space_group_comment
;
The symmetry employed for this shelxl refinement is uniquely defined
by the following loop, which should always be used as a source of
symmetry information in preference to the above space-group names.
They are only intended as comments.
;

loop_
_space_group_symop_operation_xyz
'x, y, z'
'-x+1/2, -y, z+1/2'
'-x, y+1/2, -z+1/2'
'x+1/2, -y+1/2, -z'

loop_
_atom_site_label
_atom_site_type_symbol
_atom_site_fract_x
_atom_site_fract_y
_atom_site_fract_z
_atom_site_U_iso_or_equiv
_atom_site_adp_type
_atom_site_occupancy
_atom_site_site_symmetry_order
_atom_site_calc_flag
_atom_site_refinement_flags_posn
_atom_site_refinement_flags_adp
O1 O 0.0958(4) 0.47308(17) 0.80489(17) 0.0521(9) Uani 1 1 d . .
C2 C -0.0436(7) 0.5500(2) 0.7850(3) 0.0453(12) Uani 1 1 d . .
H2 H 0.0543 0.5993 0.7675 0.054 Uiso 1 1 calc R U
C3 C -0.1737(6) 0.5808(2) 0.8548(2) 0.0324(10) Uani 1 1 d . .
H3 H -0.0642 0.5867 0.8961 0.039 Uiso 1 1 calc R U
C4 C -0.3436(6) 0.5052(2) 0.8764(2) 0.0311(10) Uani 1 1 d . .
H4 H -0.4581 0.5033 0.8363 0.037 Uiso 1 1 calc R U
C5 C -0.2250(6) 0.4139(2) 0.8757(2) 0.0326(10) Uani 1 1 d . .
C6 C -0.3258(6) 0.3380(3) 0.9083(2) 0.0371(11) Uani 1 1 d . .
H6 H -0.4655 0.3431 0.9325 0.044 Uiso 1 1 calc R U
C7 C -0.2179(6) 0.2555(3) 0.9045(2) 0.0431(11) Uani 1 1 d . .
C8 C -0.0077(6) 0.2461(3) 0.8718(2) 0.0488(11) Uani 1 1 d . .
H8 H 0.0660 0.1905 0.8720 0.059 Uiso 1 1 calc R U
C9 C 0.0927(6) 0.3203(3) 0.8384(2) 0.0459(13) Uani 1 1 d . .
H9 H 0.2333 0.3149 0.8150 0.055 Uiso 1 1 calc R U
C10 C -0.0182(7) 0.4030(3) 0.8403(2) 0.0383(11) Uani 1 1 d . .
C1' C -0.2858(6) 0.6719(3) 0.8436(2) 0.0327(11) Uani 1 1 d . .
C2' C -0.2127(5) 0.7494(3) 0.8804(2) 0.0388(10) Uani 1 1 d . .
C3' C -0.3162(7) 0.8321(3) 0.8705(3) 0.0517(13) Uani 1 1 d . .
H3' H -0.2607 0.8829 0.8952 0.062 Uiso 1 1 calc R U
C4' C -0.5008(8) 0.8388(3) 0.8241(3) 0.0576(13) Uani 1 1 d . .
H4' H -0.5727 0.8942 0.8177 0.069 Uiso 1 1 calc R U
C5' C -0.5807(6) 0.7637(3) 0.7869(2) 0.0523(13) Uani 1 1 d . .
H5' H -0.7070 0.7682 0.7556 0.063 Uiso 1 1 calc R U
C6' C -0.4731(6) 0.6819(3) 0.7961(2) 0.0441(12) Uani 1 1 d . .
H6' H -0.5266 0.6319 0.7699 0.053 Uiso 1 1 calc R U
C11 C -0.4705(6) 0.5248(2) 0.9491(2) 0.0394(10) Uani 1 1 d . .
H11A H -0.5258 0.5866 0.9472 0.047 Uiso 1 1 calc R U
H11B H -0.6022 0.4855 0.9515 0.047 Uiso 1 1 calc R U
N1 N -0.3371(8) 0.5133(2) 1.0199(2) 0.0505(11) Uani 1 1 d . .
O3 O -0.4464(6) 0.4995(2) 1.07710(19) 0.0804(12) Uani 1 1 d . .
O4 O -0.1301(6) 0.5186(2) 1.01860(17) 0.0692(10) Uani 1 1 d . .
O2 O -0.1984(4) 0.5290(2) 0.72941(16) 0.0552(9) Uani 1 1 d . .
H2B H -0.1308 0.5192 0.6898 0.083 Uiso 1 1 calc R U
Cl1 Cl -0.35442(19) 0.16066(7) 0.94135(8) 0.0711(4) Uani 1 1 d . .
Cl2 Cl 0.01974(16) 0.74504(7) 0.94212(7) 0.0592(3) Uani 1 1 d . .

loop_
_atom_site_aniso_label
_atom_site_aniso_U_11
_atom_site_aniso_U_22
_atom_site_aniso_U_33
_atom_site_aniso_U_23
_atom_site_aniso_U_13
_atom_site_aniso_U_12
O1 0.0363(15) 0.0449(18) 0.075(3) -0.0041(18) 0.0169(16) 0.0015(15)
C2 0.046(3) 0.039(3) 0.050(4) -0.006(2) 0.013(3) -0.011(2)
C3 0.029(2) 0.033(2) 0.035(3) -0.006(2) -0.006(2) -0.0052(19)
C4 0.031(2) 0.039(2) 0.024(3) -0.005(2) -0.002(2) -0.001(2)
C5 0.029(2) 0.038(2) 0.031(3) -0.006(2) -0.0035(19) 0.005(2)
C6 0.032(2) 0.043(2) 0.035(3) -0.001(2) -0.003(2) 0.002(2)
C7 0.051(2) 0.038(3) 0.041(3) 0.002(3) 0.001(2) 0.001(3)
C8 0.052(2) 0.043(3) 0.052(3) -0.008(3) -0.008(3) 0.017(3)
C9 0.034(2) 0.052(3) 0.051(4) -0.016(3) 0.003(2) 0.009(2)
C10 0.032(2) 0.041(3) 0.041(3) -0.008(2) 0.000(2) -0.002(2)
C1' 0.031(2) 0.035(2) 0.032(3) 0.002(2) 0.004(2) -0.001(2)
C2' 0.034(2) 0.044(2) 0.038(3) -0.001(3) 0.001(2) -0.001(3)
C3' 0.067(3) 0.044(3) 0.045(4) 0.000(3) 0.006(3) 0.004(3)
C4' 0.068(3) 0.050(3) 0.055(4) 0.012(3) 0.012(3) 0.023(3)
C5' 0.047(3) 0.059(3) 0.050(4) 0.010(3) -0.005(2) 0.007(3)
C6' 0.039(2) 0.047(3) 0.047(4) 0.000(2) -0.001(3) -0.007(2)
C11 0.044(2) 0.041(2) 0.033(3) 0.005(2) 0.003(3) 0.011(2)
N1 0.080(3) 0.037(2) 0.035(3) -0.007(2) -0.002(3) 0.005(2)
O3 0.114(3) 0.094(3) 0.033(3) 0.007(2) 0.006(2) -0.007(2)
O4 0.072(2) 0.086(2) 0.049(3) 0.0010(19) -0.0230(19) 0.004(2)
O2 0.0592(18) 0.068(2) 0.039(3) -0.0106(19) 0.0105(18) -0.0112(17)
Cl1 0.0855(8) 0.0438(6) 0.0839(12) 0.0141(8) 0.0100(9) 0.0018(6)
Cl2 0.0606(6) 0.0538(6) 0.0633(9) -0.0163(8) -0.0198(8) -0.0043(6)

loop_
_atom_type_symbol
_atom_type_description
_atom_type_scat_dispersion_real
_atom_type_scat_dispersion_imag
_atom_type_scat_source
C C 0.0033 0.0016 'International Tables Vol C Tables 4.2.6.8 and 6.1.1.4'
H H 0.0000 0.0000 'International Tables Vol C Tables 4.2.6.8 and 6.1.1.4'
N N 0.0061 0.0033 'International Tables Vol C Tables 4.2.6.8 and 6.1.1.4'
O O 0.0106 0.0060 'International Tables Vol C Tables 4.2.6.8 and 6.1.1.4'
Cl Cl 0.1484 0.1585 'International Tables Vol C Tables 4.2.6.8 and 6.1.1.4'

loop_
_geom_angle_atom_site_label_1
_geom_angle_atom_site_label_2
_geom_angle_atom_site_label_3
_geom_angle
C10 O1 C2 115.1(3)
O2 C2 O1 111.8(3)
O2 C2 C3 108.5(3)
O1 C2 C3 108.7(4)
O2 C2 H2 109.2
O1 C2 H2 109.2
C3 C2 H2 109.2
C1' C3 C2 112.2(3)
C1' C3 C4 113.3(3)
C2 C3 C4 107.9(3)
C1' C3 H3 107.7
C2 C3 H3 107.7
C4 C3 H3 107.7
C5 C4 C11 113.7(3)
C5 C4 C3 110.1(3)
C11 C4 C3 112.8(3)
C5 C4 H4 106.5
C11 C4 H4 106.5
C3 C4 H4 106.5
C10 C5 C6 118.0(3)
C10 C5 C4 120.8(4)
C6 C5 C4 121.1(3)
C7 C6 C5 119.8(3)
C7 C6 H6 120.1
C5 C6 H6 120.1
C8 C7 C6 121.7(4)
C8 C7 Cl1 119.4(4)
C6 C7 Cl1 118.9(3)
C7 C8 C9 119.1(4)
C7 C8 H8 120.5
C9 C8 H8 120.5
C8 C9 C10 119.4(4)
C8 C9 H9 120.3
C10 C9 H9 120.3
C5 C10 O1 123.1(4)
C5 C10 C9 121.9(4)
O1 C10 C9 115.0(4)
C2' C1' C6' 116.2(4)
C2' C1' C3 122.7(4)
C6' C1' C3 121.2(4)
C3' C2' C1' 122.5(4)
C3' C2' Cl2 117.2(3)
C1' C2' Cl2 120.3(3)
C4' C3' C2' 119.5(4)
C4' C3' H3' 120.3
C2' C3' H3' 120.3
C3' C4' C5' 120.2(4)
C3' C4' H4' 119.9
C5' C4' H4' 119.9
C4' C5' C6' 119.7(4)
C4' C5' H5' 120.1
C6' C5' H5' 120.1
C5' C6' C1' 121.9(4)
C5' C6' H6' 119.0
C1' C6' H6' 119.0
N1 C11 C4 115.8(3)
N1 C11 H11A 108.3
C4 C11 H11A 108.3
N1 C11 H11B 108.3
C4 C11 H11B 108.3
H11A C11 H11B 107.4
O3 N1 O4 123.5(5)
O3 N1 C11 116.3(4)
O4 N1 C11 120.2(4)
C2 O2 H2B 109.5

loop_
_geom_bond_atom_site_label_1
_geom_bond_atom_site_label_2
_geom_bond_distance
O1 C10 1.385(4)
O1 C2 1.446(4)
C2 O2 1.378(4)
C2 C3 1.527(5)
C2 H2 0.9800
C3 C1' 1.514(5)
C3 C4 1.548(4)
C3 H3 0.9800
C4 C5 1.520(4)
C4 C11 1.520(4)
C4 H4 0.9800
C5 C10 1.378(5)
C5 C6 1.396(5)
C6 C7 1.377(5)
C6 H6 0.9300
C7 C8 1.374(4)
C7 Cl1 1.744(4)
C8 C9 1.380(5)
C8 H8 0.9300
C9 C10 1.387(5)
C9 H9 0.9300
C1' C2' 1.387(5)
C1' C6' 1.396(5)
C2' C3' 1.377(5)
C2' Cl2 1.754(3)
C3' C4' 1.367(5)
C3' H3' 0.9300
C4' C5' 1.375(5)
C4' H4' 0.9300
C5' C6' 1.376(4)
C5' H5' 0.9300
C6' H6' 0.9300
C11 N1 1.491(5)
C11 H11A 0.9700
C11 H11B 0.9700
N1 O3 1.220(4)
N1 O4 1.220(4)
O2 H2B 0.8200

loop_
_geom_torsion_atom_site_label_1
_geom_torsion_atom_site_label_2
_geom_torsion_atom_site_label_3
_geom_torsion_atom_site_label_4
_geom_torsion
C10 O1 C2 O2 -67.5(4)
C10 O1 C2 C3 52.4(4)
O2 C2 C3 C1' -70.0(4)
O1 C2 C3 C1' 168.2(3)
O2 C2 C3 C4 55.6(4)
O1 C2 C3 C4 -66.3(4)
C1' C3 C4 C5 172.0(3)
C2 C3 C4 C5 47.1(4)
C1' C3 C4 C11 -59.7(4)
C2 C3 C4 C11 175.4(3)
C11 C4 C5 C10 -144.1(4)
C3 C4 C5 C10 -16.3(5)
C11 C4 C5 C6 38.4(5)
C3 C4 C5 C6 166.1(3)
C10 C5 C6 C7 0.2(5)
C4 C5 C6 C7 177.8(4)
C5 C6 C7 C8 2.5(6)
C5 C6 C7 Cl1 -176.7(3)
C6 C7 C8 C9 -3.3(6)
Cl1 C7 C8 C9 175.9(3)
C7 C8 C9 C10 1.5(6)
C6 C5 C10 O1 178.9(4)
C4 C5 C10 O1 1.3(6)
C6 C5 C10 C9 -2.0(6)
C4 C5 C10 C9 -179.6(4)
C2 O1 C10 C5 -19.9(6)
C2 O1 C10 C9 160.9(3)
C8 C9 C10 C5 1.2(6)
C8 C9 C10 O1 -179.6(4)
C2 C3 C1' C2' -110.2(4)
C4 C3 C1' C2' 127.2(4)
C2 C3 C1' C6' 70.9(4)
C4 C3 C1' C6' -51.6(5)
C6' C1' C2' C3' -0.6(5)
C3 C1' C2' C3' -179.5(3)
C6' C1' C2' Cl2 179.5(3)
C3 C1' C2' Cl2 0.6(5)
C1' C2' C3' C4' 1.4(6)
Cl2 C2' C3' C4' -178.7(3)
C2' C3' C4' C5' -0.9(7)
C3' C4' C5' C6' -0.4(7)
C4' C5' C6' C1' 1.3(6)
C2' C1' C6' C5' -0.7(6)
C3 C1' C6' C5' 178.2(4)
C5 C4 C11 N1 51.6(4)
C3 C4 C11 N1 -74.8(4)
C4 C11 N1 O3 -156.8(4)
C4 C11 N1 O4 23.8(5)
